data_2207991
loop_
_publ_author_name
'K. Ravikumar'
'B. Sridhar'
'M. N. Bhanu'

_publ_section_title
;
 Sertraline hydrochloride form II
;
_journal_coeditor_code CF6484
_journal_issue 2
_journal_name_full 'Acta Crystallographica Section E'
_journal_page_first o565
_journal_page_last o567
_journal_paper_doi 10.1107/S1600536806000730
_journal_volume 62
_journal_year 2006
_chemical_formula_iupac 'C17 H18 Cl2 N +, Cl -'
_chemical_formula_moiety 'C17 H18 Cl2 N +, Cl -'
_chemical_formula_sum 'C17 H18 Cl3 N'
_chemical_formula_weight 342.67
_chemical_name_systematic
;
[(1S-cis)-4-(3,4-dichlorophenyl)-1,2,3,4-tetrahydro-1-naphthy]methylammonium
chloride
;
_space_group_IT_number 19
_symmetry_cell_setting orthorhombic
_symmetry_space_group_name_Hall 'P 2ac 2ab'
_symmetry_space_group_name_H-M 'P 21 21 21'
_atom_sites_solution_hydrogens geom
_atom_sites_solution_primary direct
_atom_sites_solution_secondary difmap
_audit_creation_method SHELXL-97
_cell_angle_alpha 90.00
_cell_angle_beta 90.00
_cell_angle_gamma 90.00
_cell_formula_units_Z 4
_cell_length_a 7.289(6)
_cell_length_b 7.396(7)
_cell_length_c 32.66(3)
_cell_measurement_reflns_used 3254
_cell_measurement_temperature 273(2)
_cell_measurement_theta_max 21.24
_cell_measurement_theta_min 2.50
_cell_volume 1761(3)
_computing_cell_refinement 'SAINT (Bruker, 2001)'
_computing_data_collection 'SMART (Bruker, 2001)'
_computing_data_reduction SAINT
_computing_molecular_graphics 'SHELXTL/PC (Sheldrick, 1990) and QMOL (Gans & Shalloway, 2001)'
_computing_publication_material SHELXL97
_computing_structure_refinement 'SHELXL97 (Sheldrick, 1997)'
_computing_structure_solution 'SHELXS97 (Sheldrick, 1997)'
_diffrn_ambient_temperature 273(2)
_diffrn_measured_fraction_theta_full 1.000
_diffrn_measured_fraction_theta_max 1.000
_diffrn_measurement_device 'Bruker SMART APEX CCD area-detector'
_diffrn_measurement_method \w
_diffrn_radiation_monochromator graphite
_diffrn_radiation_source 'fine-focus sealed tube'
_diffrn_radiation_type MoK\a
_diffrn_radiation_wavelength 0.71073
_diffrn_reflns_av_R_equivalents 0.0384
_diffrn_reflns_av_sigmaI/netI 0.0359
_diffrn_reflns_limit_h_max 8
_diffrn_reflns_limit_h_min -8
_diffrn_reflns_limit_k_max 8
_diffrn_reflns_limit_k_min -8
_diffrn_reflns_limit_l_max 38
_diffrn_reflns_limit_l_min -38
_diffrn_reflns_number 12731
_diffrn_reflns_theta_full 25.00
_diffrn_reflns_theta_max 25.00
_diffrn_reflns_theta_min 1.25
_diffrn_standards_number 0
_exptl_absorpt_coefficient_mu 0.514
_exptl_absorpt_correction_type none
_exptl_crystal_colour colorless
_exptl_crystal_density_diffrn 1.293
_exptl_crystal_density_method 'not measured'
_exptl_crystal_description block
_exptl_crystal_F_000 712
_exptl_crystal_size_max 0.14
_exptl_crystal_size_mid 0.10
_exptl_crystal_size_min 0.07
_refine_diff_density_max 0.332
_refine_diff_density_min -0.223
_refine_ls_abs_structure_details 'Flack (1983), 1276 Friedel pairs'
_refine_ls_abs_structure_Flack 0.01(8)
_refine_ls_extinction_method none
_refine_ls_goodness_of_fit_ref 1.137
_refine_ls_hydrogen_treatment constr
_refine_ls_matrix_type full
_refine_ls_number_parameters 191
_refine_ls_number_reflns 3114
_refine_ls_number_restraints 0
_refine_ls_restrained_S_all 1.137
_refine_ls_R_factor_all 0.0516
_refine_ls_R_factor_gt 0.0450
_refine_ls_shift/su_max 0.000
_refine_ls_shift/su_mean 0.000
_refine_ls_structure_factor_coef Fsqd
_refine_ls_weighting_details 'calc w=1/[\s^2^(Fo^2^)+(0.0675P)^2^] where P=(Fo^2^+2Fc^2^)/3'
_refine_ls_weighting_scheme calc
_refine_ls_wR_factor_gt 0.1065
_refine_ls_wR_factor_ref 0.1185
_reflns_number_gt 2815
_reflns_number_total 3114
_reflns_threshold_expression I>2\s(I)
_cod_data_source_file cf6484.cif
_cod_data_source_block I
_cod_depositor_comments
;
The following automatic conversions were performed:
'_symmetry_cell_setting' value 'Orthorhombic' changed to 'orthorhombic'
according to '/home/saulius/struct/CIF-dictionaries/cif_core.dic'
dictionary named 'cif_core.dic' version 2.4.1 from 2010-06-29.

Automatic conversion script
Id: cif_fix_enum 1527 2010-12-29 10:47:43Z saulius 

The following automatic conversions were performed:

'_symmetry_cell_setting' value 'Orthorhombic' changed to
'orthorhombic' according to
/home/saulius/struct/CIF-dictionaries/cif_core.dic dictionary named
'cif_core.dic' version 2.4.1 from 2010-06-29.

Automatic conversion script
Id: cif_fix_values 1715 2011-07-08 13:25:40Z adriana 
;
_cod_database_code 2207991
_cod_database_fobs_code 2207991

loop_
_symmetry_equiv_pos_as_xyz
'x, y, z'
'-x+1/2, -y, z+1/2'
'-x, y+1/2, -z+1/2'
'x+1/2, -y+1/2, -z'

loop_
_atom_site_label
_atom_site_fract_x
_atom_site_fract_y
_atom_site_fract_z
_atom_site_U_iso_or_equiv
_atom_site_adp_type
_atom_site_calc_flag
_atom_site_refinement_flags
_atom_site_occupancy
_atom_site_type_symbol
Cl1 -0.11069(16) 0.52445(16) 0.23080(4) 0.0806(4) Uani d . 1 Cl
Cl2 -0.42035(12) 0.22432(17) 0.22326(3) 0.0650(3) Uani d . 1 Cl
N1 0.4010(3) -0.0508(3) 0.02078(7) 0.0374(6) Uani d . 1 N
H1A 0.4246 -0.1698 0.0183 0.045 Uiso calc R 1 H
H1B 0.2803 -0.0383 0.0258 0.045 Uiso calc R 1 H
C1 0.5076(4) 0.0228(4) 0.05695(8) 0.0376(7) Uani d . 1 C
H1 0.6383 0.0164 0.0501 0.045 Uiso calc R 1 H
C2 0.4612(5) 0.2212(4) 0.06517(9) 0.0462(8) Uani d . 1 C
H2A 0.5573 0.2750 0.0817 0.055 Uiso calc R 1 H
H2B 0.4559 0.2861 0.0394 0.055 Uiso calc R 1 H
C3 0.2791(5) 0.2400(4) 0.08716(9) 0.0444(8) Uani d . 1 C
H3A 0.1833 0.1820 0.0713 0.053 Uiso calc R 1 H
H3B 0.2483 0.3670 0.0900 0.053 Uiso calc R 1 H
C4 0.2905(4) 0.1528(4) 0.12940(9) 0.0367(7) Uani d . 1 C
H4 0.3787 0.2253 0.1450 0.044 Uiso calc R 1 H
C5 0.3593(4) -0.1524(4) 0.16192(9) 0.0399(7) Uani d . 1 C
H5 0.2886 -0.1169 0.1842 0.048 Uiso calc R 1 H
C6 0.4512(5) -0.3169(5) 0.16338(10) 0.0478(8) Uani d . 1 C
H6 0.4418 -0.3896 0.1865 0.057 Uiso calc R 1 H
C7 0.5558(5) -0.3722(5) 0.13082(10) 0.0537(9) Uani d . 1 C
H7 0.6186 -0.4815 0.1318 0.064 Uiso calc R 1 H
C8 0.5667(5) -0.2637(4) 0.09654(9) 0.0471(8) Uani d . 1 C
H8 0.6360 -0.3023 0.0743 0.057 Uiso calc R 1 H
C9 0.4761(4) -0.0968(4) 0.09438(8) 0.0358(7) Uani d . 1 C
C10 0.3707(4) -0.0388(4) 0.12771(8) 0.0344(7) Uani d . 1 C
C11 0.1087(4) 0.1687(4) 0.15217(9) 0.0396(7) Uani d . 1 C
C12 0.0801(4) 0.3151(4) 0.17803(9) 0.0430(7) Uani d . 1 C
H12 0.1724 0.4008 0.1813 0.052 Uiso calc R 1 H
C13 -0.0832(5) 0.3354(5) 0.19907(9) 0.0438(8) Uani d . 1 C
C14 -0.2187(4) 0.2082(5) 0.19498(9) 0.0437(8) Uani d . 1 C
C15 -0.1926(4) 0.0613(5) 0.16927(11) 0.0541(9) Uani d . 1 C
H15 -0.2841 -0.0255 0.1667 0.065 Uiso calc R 1 H
C16 -0.0316(4) 0.0434(5) 0.14752(10) 0.0517(9) Uani d . 1 C
H16 -0.0169 -0.0532 0.1296 0.062 Uiso calc R 1 H
C17 0.4448(6) 0.0391(5) -0.01846(9) 0.0565(9) Uani d . 1 C
H17A 0.3979 0.1604 -0.0181 0.085 Uiso calc R 1 H
H17B 0.3894 -0.0268 -0.0406 0.085 Uiso calc R 1 H
H17C 0.5754 0.0419 -0.0222 0.085 Uiso calc R 1 H
Cl3 -0.02654(11) -0.06728(10) 0.01830(3) 0.0477(2) Uani d . 1 Cl

loop_
_atom_site_aniso_label
_atom_site_aniso_U_11
_atom_site_aniso_U_22
_atom_site_aniso_U_33
_atom_site_aniso_U_12
_atom_site_aniso_U_13
_atom_site_aniso_U_23
Cl1 0.0743(7) 0.0820(8) 0.0856(7) -0.0040(6) 0.0195(6) -0.0460(6)
Cl2 0.0412(5) 0.1034(8) 0.0503(5) 0.0013(5) 0.0073(4) -0.0112(5)
N1 0.0402(13) 0.0393(14) 0.0328(13) -0.0002(11) 0.0034(11) -0.0023(11)
C1 0.0316(15) 0.0464(17) 0.0348(15) -0.0060(13) 0.0018(12) -0.0041(13)
C2 0.063(2) 0.0376(16) 0.0380(16) -0.0173(16) 0.0089(15) -0.0029(13)
C3 0.059(2) 0.0357(17) 0.0387(16) 0.0059(15) -0.0006(14) -0.0077(15)
C4 0.0335(15) 0.0421(17) 0.0345(15) -0.0065(13) -0.0028(13) -0.0045(14)
C5 0.0353(16) 0.0490(19) 0.0353(16) -0.0074(14) 0.0001(13) 0.0001(14)
C6 0.054(2) 0.0457(18) 0.0435(17) -0.0137(17) -0.0103(16) 0.0091(15)
C7 0.067(2) 0.0373(17) 0.057(2) 0.0051(17) -0.0122(19) -0.0016(16)
C8 0.052(2) 0.0487(19) 0.0406(17) 0.0050(16) -0.0013(15) -0.0100(15)
C9 0.0329(15) 0.0372(16) 0.0374(16) -0.0045(14) -0.0025(13) -0.0042(12)
C10 0.0269(14) 0.0437(18) 0.0326(15) -0.0083(13) -0.0032(11) -0.0013(13)
C11 0.0355(16) 0.0469(18) 0.0362(16) 0.0019(15) -0.0037(13) -0.0047(14)
C12 0.0401(17) 0.0439(18) 0.0451(17) -0.0075(15) -0.0007(14) -0.0016(15)
C13 0.0477(19) 0.0479(18) 0.0358(16) 0.0052(16) -0.0013(14) -0.0064(14)
C14 0.0349(17) 0.063(2) 0.0329(16) 0.0056(16) -0.0011(13) -0.0021(16)
C15 0.0345(17) 0.064(2) 0.064(2) -0.0107(17) -0.0016(16) -0.014(2)
C16 0.0382(17) 0.058(2) 0.059(2) -0.0078(16) -0.0033(16) -0.0240(17)
C17 0.080(3) 0.055(2) 0.0352(18) -0.0119(18) -0.0007(18) 0.0048(16)
Cl3 0.0406(4) 0.0437(4) 0.0587(5) -0.0015(3) 0.0020(4) -0.0084(4)

loop_
_atom_type_symbol
_atom_type_description
_atom_type_scat_dispersion_real
_atom_type_scat_dispersion_imag
_atom_type_scat_source
C C 0.0033 0.0016 'International Tables Vol C Tables 4.2.6.8 and 6.1.1.4'
H H 0.0000 0.0000 'International Tables Vol C Tables 4.2.6.8 and 6.1.1.4'
N N 0.0061 0.0033 'International Tables Vol C Tables 4.2.6.8 and 6.1.1.4'
Cl Cl 0.1484 0.1585 'International Tables Vol C Tables 4.2.6.8 and 6.1.1.4'

loop_
_geom_angle_atom_site_label_1
_geom_angle_atom_site_label_2
_geom_angle_atom_site_label_3
_geom_angle
_geom_angle_publ_flag
C17 N1 C1 113.8(2) y
C17 N1 H1A 108.8 ?
C1 N1 H1A 108.8 ?
C17 N1 H1B 108.8 ?
C1 N1 H1B 108.8 ?
H1A N1 H1B 107.7 ?
N1 C1 C9 109.8(2) y
N1 C1 C2 111.6(3) y
C9 C1 C2 112.5(2) ?
N1 C1 H1 107.6 ?
C9 C1 H1 107.6 ?
C2 C1 H1 107.6 ?
C3 C2 C1 111.4(3) ?
C3 C2 H2A 109.3 ?
C1 C2 H2A 109.3 ?
C3 C2 H2B 109.3 ?
C1 C2 H2B 109.3 ?
H2A C2 H2B 108.0 ?
C2 C3 C4 110.0(3) ?
C2 C3 H3A 109.7 ?
C4 C3 H3A 109.7 ?
C2 C3 H3B 109.7 ?
C4 C3 H3B 109.7 ?
H3A C3 H3B 108.2 ?
C11 C4 C3 111.2(3) y
C11 C4 C10 114.8(3) y
C3 C4 C10 112.3(2) y
C11 C4 H4 105.9 ?
C3 C4 H4 105.9 ?
C10 C4 H4 105.9 ?
C6 C5 C10 121.6(3) ?
C6 C5 H5 119.2 ?
C10 C5 H5 119.2 ?
C7 C6 C5 120.2(3) ?
C7 C6 H6 119.9 ?
C5 C6 H6 119.9 ?
C6 C7 C8 119.2(3) ?
C6 C7 H7 120.4 ?
C8 C7 H7 120.4 ?
C7 C8 C9 121.7(3) ?
C7 C8 H8 119.1 ?
C9 C8 H8 119.1 ?
C10 C9 C8 119.3(3) ?
C10 C9 C1 121.8(3) ?
C8 C9 C1 118.7(3) ?
C9 C10 C5 118.0(3) ?
C9 C10 C4 121.4(3) ?
C5 C10 C4 120.2(3) ?
C16 C11 C12 118.4(3) ?
C16 C11 C4 122.4(3) ?
C12 C11 C4 119.2(3) ?
C13 C12 C11 121.1(3) ?
C13 C12 H12 119.5 ?
C11 C12 H12 119.5 ?
C14 C13 C12 119.8(3) ?
C14 C13 Cl1 121.6(2) ?
C12 C13 Cl1 118.6(3) ?
C13 C14 C15 119.9(3) ?
C13 C14 Cl2 120.6(3) ?
C15 C14 Cl2 119.4(3) ?
C16 C15 C14 120.3(3) ?
C16 C15 H15 119.8 ?
C14 C15 H15 119.8 ?
C15 C16 C11 120.5(3) ?
C15 C16 H16 119.8 ?
C11 C16 H16 119.8 ?
N1 C17 H17A 109.5 ?
N1 C17 H17B 109.5 ?
H17A C17 H17B 109.5 ?
N1 C17 H17C 109.5 ?
H17A C17 H17C 109.5 ?
H17B C17 H17C 109.5 ?

loop_
_geom_bond_atom_site_label_1
_geom_bond_atom_site_label_2
_geom_bond_distance
_geom_bond_publ_flag
Cl1 C13 1.751(3) y
Cl2 C14 1.740(3) y
N1 C17 1.479(4) y
N1 C1 1.515(4) y
N1 H1A 0.900 ?
N1 H1B 0.900 ?
C1 C9 1.526(4) y
C1 C2 1.529(5) ?
C1 H1 0.980 ?
C2 C3 1.515(5) ?
C2 H2A 0.970 ?
C2 H2B 0.970 ?
C3 C4 1.525(4) y
C3 H3A 0.970 ?
C3 H3B 0.970 ?
C4 C11 1.524(4) y
C4 C10 1.533(5) y
C4 H4 0.980 ?
C5 C6 1.389(5) ?
C5 C10 1.400(4) ?
C5 H5 0.930 ?
C6 C7 1.371(5) ?
C6 H6 0.930 ?
C7 C8 1.380(5) ?
C7 H7 0.930 ?
C8 C9 1.401(4) ?
C8 H8 0.930 ?
C9 C10 1.400(4) ?
C11 C16 1.388(4) ?
C11 C12 1.389(4) ?
C12 C13 1.383(5) ?
C12 H12 0.930 ?
C13 C14 1.371(5) ?
C14 C15 1.386(5) ?
C15 C16 1.378(5) ?
C15 H15 0.930 ?
C16 H16 0.930 ?
C17 H17A 0.960 ?
C17 H17B 0.960 ?
C17 H17C 0.960 ?

loop_
_geom_hbond_atom_site_label_D
_geom_hbond_atom_site_label_H
_geom_hbond_atom_site_label_A
_geom_hbond_site_symmetry_A
_geom_hbond_distance_DH
_geom_hbond_distance_HA
_geom_hbond_distance_DA
_geom_hbond_angle_DHA
N1 H1A Cl3 4_545 0.90 2.31 3.144(3) 154
N1 H1B Cl3 . 0.90 2.26 3.120(4) 160
C1 H1 Cl3 1_655 0.98 2.73 3.683(4) 166
C2 H2B Cl3 4 0.97 2.81 3.741(4) 161

loop_
_geom_torsion_atom_site_label_1
_geom_torsion_atom_site_label_2
_geom_torsion_atom_site_label_3
_geom_torsion_atom_site_label_4
_geom_torsion
_geom_torsion_publ_flag
C17 N1 C1 C9 -171.1(3) ?
C17 N1 C1 C2 63.4(3) ?
N1 C1 C2 C3 77.9(3) y
C9 C1 C2 C3 -46.0(4) y
C1 C2 C3 C4 64.0(3) ?
C2 C3 C4 C11 -179.7(3) ?
C2 C3 C4 C10 -49.5(3) y
C10 C5 C6 C7 -0.2(5) ?
C5 C6 C7 C8 -0.7(5) ?
C6 C7 C8 C9 1.1(5) ?
C7 C8 C9 C10 -0.4(4) ?
C7 C8 C9 C1 174.9(3) ?
N1 C1 C9 C10 -108.7(3) ?
C2 C1 C9 C10 16.3(4) ?
N1 C1 C9 C8 76.1(3) ?
C2 C1 C9 C8 -159.0(3) ?
C8 C9 C10 C5 -0.5(4) ?
C1 C9 C10 C5 -175.7(2) ?
C8 C9 C10 C4 171.5(3) ?
C1 C9 C10 C4 -3.7(4) ?
C6 C5 C10 C9 0.9(4) ?
C6 C5 C10 C4 -171.3(3) ?
C11 C4 C10 C9 148.7(3) ?
C3 C4 C10 C9 20.4(4) ?
C11 C4 C10 C5 -39.4(4) y
C3 C4 C10 C5 -167.7(3) ?
C3 C4 C11 C16 86.3(4) ?
C10 C4 C11 C16 -42.5(4) ?
C3 C4 C11 C12 -92.6(3) ?
C10 C4 C11 C12 138.6(3) ?
C16 C11 C12 C13 0.6(5) ?
C4 C11 C12 C13 179.6(3) ?
C11 C12 C13 C14 1.0(5) ?
C11 C12 C13 Cl1 -179.4(2) ?
C12 C13 C14 C15 -1.1(5) ?
Cl1 C13 C14 C15 179.4(3) ?
C12 C13 C14 Cl2 176.5(3) ?
Cl1 C13 C14 Cl2 -3.1(4) ?
C13 C14 C15 C16 -0.6(5) ?
Cl2 C14 C15 C16 -178.1(3) ?
C14 C15 C16 C11 2.2(6) ?
C12 C11 C16 C15 -2.3(5) ?
C4 C11 C16 C15 178.8(3) ?

loop_
_cod_related_entry_id
_cod_related_entry_database
_cod_related_entry_code
1 ChemSpider 56707
